data_2212058
loop_
_publ_author_name
'He, Long'
'Ng, Seik Weng'

_publ_section_title
2-Ethyl-4-hydroxy-3a,4,9,9a-tetrahydro-4,9-[1',2']benzeno-1<i>H</i>-benz[<i>f</i>]isoindole-1,3(2<i>H</i>)-dione
_journal_coeditor_code BT2237
_journal_issue 2
_journal_name_full 'Acta Crystallographica Section E'
_journal_page_first o602
_journal_page_last o603
_journal_paper_doi 10.1107/S1600536807000384
_journal_volume 63
_journal_year 2007
_chemical_formula_iupac 'C20 H17 N O3'
_chemical_formula_moiety 'C20 H17 N O3'
_chemical_formula_sum 'C20 H17 N O3'
_chemical_formula_weight 319.35
_chemical_name_systematic
;2-Ethyl-4-hydroxy-3a,4,9,9a-tetrahydro-4,9-[1',2']benzeno-1H-benz[f]isoindole-
1,3(2H)-dione
;
_space_group_IT_number 2
_symmetry_cell_setting triclinic
_symmetry_space_group_name_Hall '-P 1'
_symmetry_space_group_name_H-M 'P -1'
_atom_sites_solution_hydrogens geom
_atom_sites_solution_primary direct
_atom_sites_solution_secondary difmap
_audit_creation_method SHELXL-97
_cell_angle_alpha 74.57(2)
_cell_angle_beta 85.06(2)
_cell_angle_gamma 68.06(2)
_cell_formula_units_Z 2
_cell_length_a 7.743(2)
_cell_length_b 8.133(2)
_cell_length_c 13.718(4)
_cell_measurement_reflns_used 24
_cell_measurement_temperature 295(2)
_cell_measurement_theta_max 8.9
_cell_measurement_theta_min 4.7
_cell_volume 772.3(4)
_computing_cell_refinement DIFRAC
_computing_data_collection 'DIFRAC (Gabe <i>et al.</i>,  1993)'
_computing_data_reduction 'NRCVAX (Gabe <i>et al.</i>,  1989)'
_computing_molecular_graphics 'X-SEED (Barbour, 2001)'
_computing_publication_material 'publCIF (Westrip, 2006)'
_computing_structure_refinement 'SHELXL97 (Sheldrick, 1997)'
_computing_structure_solution 'SHELXS97 (Sheldrick, 1997)'
_diffrn_ambient_temperature 295(2)
_diffrn_measured_fraction_theta_full 0.99
_diffrn_measured_fraction_theta_max 0.99
_diffrn_measurement_device_type 'Enraf--Nonius CAD-4 four-circle'
_diffrn_measurement_method \w-2\q
_diffrn_radiation_monochromator graphite
_diffrn_radiation_source 'fine-focus sealed tube'
_diffrn_radiation_type MoK\a
_diffrn_radiation_wavelength 0.71073
_diffrn_reflns_av_R_equivalents 0.007
_diffrn_reflns_av_sigmaI/netI 0.046
_diffrn_reflns_limit_h_max 9
_diffrn_reflns_limit_h_min -8
_diffrn_reflns_limit_k_max 9
_diffrn_reflns_limit_k_min -1
_diffrn_reflns_limit_l_max 16
_diffrn_reflns_limit_l_min -15
_diffrn_reflns_number 2710
_diffrn_reflns_theta_full 25.0
_diffrn_reflns_theta_max 25.0
_diffrn_reflns_theta_min 1.5
_diffrn_standards_decay_% <1
_diffrn_standards_interval_count 300
_diffrn_standards_number 3
_exptl_absorpt_coefficient_mu 0.093
_exptl_absorpt_correction_type none
_exptl_crystal_colour Colorless
_exptl_crystal_density_diffrn 1.373
_exptl_crystal_density_method 'not measured'
_exptl_crystal_description Block
_exptl_crystal_F_000 336
_exptl_crystal_size_max 0.27
_exptl_crystal_size_mid 0.25
_exptl_crystal_size_min 0.22
_refine_diff_density_max 0.22
_refine_diff_density_min -0.17
_refine_ls_extinction_method none
_refine_ls_goodness_of_fit_ref 1.05
_refine_ls_hydrogen_treatment constr
_refine_ls_matrix_type full
_refine_ls_number_parameters 229
_refine_ls_number_reflns 2707
_refine_ls_number_restraints 1
_refine_ls_restrained_S_all 1.05
_refine_ls_R_factor_all 0.083
_refine_ls_R_factor_gt 0.042
_refine_ls_shift/su_max 0.001
_refine_ls_shift/su_mean 0.000
_refine_ls_structure_factor_coef Fsqd
_refine_ls_weighting_details 'calc w=1/[\s^2^(Fo^2^)+(0.0656P)^2^] where P=(Fo^2^+2Fc^2^)/3'
_refine_ls_weighting_scheme calc
_refine_ls_wR_factor_gt 0.107
_refine_ls_wR_factor_ref 0.118
_reflns_number_gt 1756
_reflns_number_total 2707
_reflns_threshold_expression I>2\s(I)
_cod_data_source_file bt2237.cif
_cod_data_source_block I
_cod_depositor_comments
;
The following automatic conversions were performed:
'_symmetry_cell_setting' value 'Triclinic' changed to 'triclinic'
according to '/home/saulius/struct/CIF-dictionaries/cif_core.dic'
dictionary named 'cif_core.dic' version 2.4.1 from 2010-06-29.

Automatic conversion script
Id: cif_fix_enum 1527 2010-12-29 10:47:43Z saulius 

The following automatic conversions were performed:

'_symmetry_cell_setting' value 'Triclinic' changed to 'triclinic'
according to /home/saulius/struct/CIF-dictionaries/cif_core.dic
dictionary named 'cif_core.dic' version 2.4.1 from 2010-06-29.

Automatic conversion script
Id: cif_fix_values 1715 2011-07-08 13:25:40Z adriana 
;
_cod_database_code 2212058
_cod_database_fobs_code 2212058

loop_
_symmetry_equiv_pos_as_xyz
'x, y, z'
'-x, -y, -z'

loop_
_atom_site_type_symbol
_atom_site_label
_atom_site_fract_x
_atom_site_fract_y
_atom_site_fract_z
_atom_site_U_iso_or_equiv
_atom_site_adp_type
_atom_site_calc_flag
_atom_site_refinement_flags
_atom_site_occupancy
_atom_site_disorder_assembly
_atom_site_disorder_group
O O1 0.6942(2) 0.49190(19) 0.58268(11) 0.0412(6) Uani d PD 0.847(4) A 1
H H1o 0.6991 0.4862 0.5237 0.062 Uiso calc PR 0.847(4) A 1
O O1' 0.9049(16) -0.1770(11) 0.8390(7) 0.060(4) Uani d PD 0.153(4) A -1
H H1' 0.9439 -0.2535 0.8058 0.090 Uiso calc PR 0.153(4) A -1
O O2 0.3073(2) 0.4748(2) 0.62411(11) 0.0492(4) Uani d . 1 A .
O O3 0.4867(2) -0.0735(2) 0.85770(12) 0.0615(5) Uani d . 1 A .
N N1 0.3652(2) 0.2179(2) 0.75456(12) 0.0405(4) Uani d . 1 A .
C C1 0.7443(3) 0.3162(2) 0.64635(13) 0.0335(5) Uani d D 1 . .
H H1 0.7131 0.4374 0.5990 0.040 Uiso calc PR 0.153(4) A -2
C C2 0.6060(3) 0.2191(2) 0.63749(14) 0.0356(5) Uani d . 1 A .
H H2 0.6058 0.2052 0.5687 0.043 Uiso calc R 1 . .
C C3 0.4109(3) 0.3226(3) 0.66743(14) 0.0369(5) Uani d . 1 . .
C C4 0.1945(3) 0.2825(3) 0.81063(17) 0.0528(6) Uani d . 1 . .
H H4A 0.1490 0.1833 0.8370 0.063 Uiso calc R 1 A .
H H4B 0.0999 0.3809 0.7652 0.063 Uiso calc R 1 . .
C C5 0.2269(4) 0.3503(4) 0.89678(18) 0.0649(7) Uani d . 1 A .
H H5A 0.1126 0.3913 0.9322 0.097 Uiso calc R 1 . .
H H5B 0.2695 0.4502 0.8708 0.097 Uiso calc R 1 . .
H H5C 0.3192 0.2526 0.9424 0.097 Uiso calc R 1 . .
C C6 0.4997(3) 0.0439(3) 0.78514(16) 0.0424(5) Uani d . 1 . .
C C7 0.6626(3) 0.0308(3) 0.71462(14) 0.0380(5) Uani d . 1 A .
H H7 0.6841 -0.0665 0.6804 0.046 Uiso calc R 1 . .
C C8 0.8408(3) -0.0048(3) 0.77496(14) 0.0369(5) Uani d D 1 . .
H H8 0.8811 -0.1241 0.8245 0.044 Uiso calc PR 0.847(4) A -3
C C9 0.9881(3) 0.0115(3) 0.69713(14) 0.0374(5) Uani d . 1 A .
C C10 1.1587(3) -0.1232(3) 0.68973(16) 0.0463(6) Uani d . 1 . .
H H10 1.1926 -0.2379 0.7352 0.056 Uiso calc R 1 A .
C C11 1.2786(3) -0.0854(3) 0.61388(17) 0.0518(6) Uani d . 1 A .
H H11 1.3937 -0.1755 0.6085 0.062 Uiso calc R 1 . .
C C12 1.2292(3) 0.0841(3) 0.54636(16) 0.0494(6) Uani d . 1 . .
H H12 1.3119 0.1083 0.4964 0.059 Uiso calc R 1 A .
C C13 1.0563(3) 0.2197(3) 0.55214(15) 0.0423(5) Uani d . 1 A .
H H13 1.0218 0.3333 0.5055 0.051 Uiso calc R 1 . .
C C14 0.9371(3) 0.1827(3) 0.62821(14) 0.0355(5) Uani d . 1 A .
C C15 0.7905(3) 0.1526(2) 0.82450(14) 0.0325(4) Uani d . 1 A .
C C16 0.7861(3) 0.1386(3) 0.92730(14) 0.0404(5) Uani d . 1 . .
H H16 0.8182 0.0244 0.9733 0.048 Uiso calc R 1 A .
C C17 0.7335(3) 0.2964(3) 0.96102(16) 0.0482(6) Uani d . 1 A .
H H17 0.7315 0.2878 1.0301 0.058 Uiso calc R 1 . .
C C18 0.6842(3) 0.4655(3) 0.89331(16) 0.0474(6) Uani d . 1 . .
H H18 0.6500 0.5704 0.9168 0.057 Uiso calc R 1 A .
C C19 0.6853(3) 0.4806(3) 0.78976(15) 0.0380(5) Uani d . 1 A .
H H19 0.6498 0.5952 0.7440 0.046 Uiso calc R 1 . .
C C20 0.7395(3) 0.3237(2) 0.75579(13) 0.0321(5) Uani d . 1 A .

loop_
_atom_site_aniso_label
_atom_site_aniso_U_11
_atom_site_aniso_U_22
_atom_site_aniso_U_33
_atom_site_aniso_U_12
_atom_site_aniso_U_13
_atom_site_aniso_U_23
O1 0.0516(11) 0.0303(10) 0.0317(9) -0.0099(8) 0.0055(8) -0.0004(7)
O1' 0.076(8) 0.045(6) 0.043(6) -0.010(6) -0.002(5) -0.003(5)
O2 0.0436(9) 0.0465(9) 0.0454(9) -0.0051(7) -0.0031(7) -0.0076(7)
O3 0.0682(11) 0.0554(10) 0.0577(10) -0.0325(9) 0.0044(8) 0.0039(9)
N1 0.0378(10) 0.0489(11) 0.0370(9) -0.0185(9) -0.0004(8) -0.0103(8)
C1 0.0378(11) 0.0278(10) 0.0296(10) -0.0091(9) 0.0011(8) -0.0031(8)
C2 0.0414(12) 0.0360(11) 0.0278(10) -0.0105(9) -0.0017(8) -0.0101(9)
C3 0.0401(12) 0.0400(12) 0.0310(10) -0.0125(10) -0.0073(9) -0.0101(9)
C4 0.0327(12) 0.0714(16) 0.0536(14) -0.0214(11) 0.0045(10) -0.0126(12)
C5 0.0602(17) 0.0843(19) 0.0615(16) -0.0316(14) 0.0181(13) -0.0348(14)
C6 0.0498(14) 0.0436(13) 0.0401(12) -0.0243(11) -0.0037(10) -0.0088(10)
C7 0.0451(12) 0.0338(11) 0.0374(11) -0.0148(10) -0.0001(9) -0.0116(9)
C8 0.0417(12) 0.0280(10) 0.0345(11) -0.0085(9) -0.0001(9) -0.0034(8)
C9 0.0390(12) 0.0355(11) 0.0365(11) -0.0091(9) 0.0004(9) -0.0136(9)
C10 0.0453(13) 0.0395(12) 0.0456(12) -0.0022(10) -0.0019(10) -0.0152(10)
C11 0.0406(13) 0.0582(15) 0.0510(13) -0.0025(11) 0.0038(11) -0.0280(12)
C12 0.0414(13) 0.0651(15) 0.0435(13) -0.0164(11) 0.0114(10) -0.0246(12)
C13 0.0448(13) 0.0462(13) 0.0371(11) -0.0153(10) 0.0042(9) -0.0155(10)
C14 0.0376(11) 0.0364(11) 0.0324(10) -0.0114(9) 0.0030(9) -0.0123(9)
C15 0.0281(10) 0.0340(11) 0.0327(10) -0.0090(8) -0.0006(8) -0.0072(8)
C16 0.0369(12) 0.0481(13) 0.0336(11) -0.0154(10) -0.0020(9) -0.0057(10)
C17 0.0457(13) 0.0683(16) 0.0362(12) -0.0214(12) 0.0045(10) -0.0231(12)
C18 0.0434(13) 0.0538(14) 0.0516(13) -0.0149(11) 0.0040(10) -0.0293(12)
C19 0.0339(11) 0.0344(11) 0.0454(12) -0.0099(9) 0.0024(9) -0.0137(9)
C20 0.0277(10) 0.0346(11) 0.0329(10) -0.0104(8) 0.0028(8) -0.0086(9)

loop_
_atom_type_symbol
_atom_type_description
_atom_type_scat_dispersion_real
_atom_type_scat_dispersion_imag
_atom_type_scat_source
C C 0.0033 0.0016 'International Tables Vol C Tables 4.2.6.8 and 6.1.1.4'
H H 0.0000 0.0000 'International Tables Vol C Tables 4.2.6.8 and 6.1.1.4'
N N 0.0061 0.0033 'International Tables Vol C Tables 4.2.6.8 and 6.1.1.4'
O O 0.0106 0.0060 'International Tables Vol C Tables 4.2.6.8 and 6.1.1.4'

loop_
_geom_angle_atom_site_label_1
_geom_angle_atom_site_label_2
_geom_angle_atom_site_label_3
_geom_angle
C1 O1 H1o 109.5
C8 O1' H1' 109.5
C3 N1 C6 112.95(17)
C3 N1 C4 124.00(18)
C6 N1 C4 123.04(18)
O1 C1 C20 110.22(15)
O1 C1 C14 115.17(16)
C20 C1 C14 107.35(15)
O1 C1 C2 112.55(16)
C20 C1 C2 106.01(15)
C14 C1 C2 104.97(15)
C20 C1 H1 112.7
C14 C1 H1 112.7
C2 C1 H1 112.7
C3 C2 C7 104.10(15)
C3 C2 C1 111.56(16)
C7 C2 C1 109.68(15)
C3 C2 H2 110.4
C7 C2 H2 110.4
C1 C2 H2 110.4
O2 C3 N1 123.64(19)
O2 C3 C2 127.14(18)
N1 C3 C2 109.22(17)
N1 C4 C5 111.47(18)
N1 C4 H4A 109.3
C5 C4 H4A 109.3
N1 C4 H4B 109.3
C5 C4 H4B 109.3
H4A C4 H4B 108.0
C4 C5 H5A 109.5
C4 C5 H5B 109.5
H5A C5 H5B 109.5
C4 C5 H5C 109.5
H5A C5 H5C 109.5
H5B C5 H5C 109.5
O3 C6 N1 124.5(2)
O3 C6 C7 127.0(2)
N1 C6 C7 108.42(17)
C6 C7 C2 105.04(16)
C6 C7 C8 109.92(16)
C2 C7 C8 110.08(15)
C6 C7 H7 110.6
C2 C7 H7 110.6
C8 C7 H7 110.6
O1' C8 C9 108.6(5)
O1' C8 C15 115.7(5)
C9 C8 C15 108.08(16)
O1' C8 C7 112.1(5)
C9 C8 C7 106.26(16)
C15 C8 C7 105.65(15)
C9 C8 H8 112.1
C15 C8 H8 112.1
C7 C8 H8 112.1
C10 C9 C14 120.15(19)
C10 C9 C8 126.57(18)
C14 C9 C8 113.28(17)
C9 C10 C11 119.3(2)
C9 C10 H10 120.3
C11 C10 H10 120.3
C12 C11 C10 120.6(2)
C12 C11 H11 119.7
C10 C11 H11 119.7
C11 C12 C13 120.6(2)
C11 C12 H12 119.7
C13 C12 H12 119.7
C14 C13 C12 118.9(2)
C14 C13 H13 120.5
C12 C13 H13 120.5
C13 C14 C9 120.47(19)
C13 C14 C1 125.72(18)
C9 C14 C1 113.81(17)
C16 C15 C20 120.26(18)
C16 C15 C8 126.16(17)
C20 C15 C8 113.55(16)
C15 C16 C17 119.30(19)
C15 C16 H16 120.4
C17 C16 H16 120.4
C18 C17 C16 120.55(19)
C18 C17 H17 119.7
C16 C17 H17 119.7
C17 C18 C19 120.38(19)
C17 C18 H18 119.8
C19 C18 H18 119.8
C20 C19 C18 119.28(19)
C20 C19 H19 120.4
C18 C19 H19 120.4
C19 C20 C15 120.22(17)
C19 C20 C1 125.96(17)
C15 C20 C1 113.79(16)

loop_
_geom_bond_atom_site_label_1
_geom_bond_atom_site_label_2
_geom_bond_distance
O1 C1 1.391(2)
O1 H1o 0.8200
O1' C8 1.371(7)
O1' H1' 0.8200
O2 C3 1.216(2)
O3 C6 1.209(2)
N1 C3 1.375(3)
N1 C6 1.386(3)
N1 C4 1.461(3)
C1 C20 1.515(3)
C1 C14 1.529(3)
C1 C2 1.578(3)
C1 H1 0.9800
C2 C3 1.512(3)
C2 C7 1.540(3)
C2 H2 0.9800
C4 C5 1.505(3)
C4 H4A 0.9700
C4 H4B 0.9700
C5 H5A 0.9600
C5 H5B 0.9600
C5 H5C 0.9600
C6 C7 1.511(3)
C7 C8 1.563(3)
C7 H7 0.9800
C8 C9 1.512(3)
C8 C15 1.516(3)
C8 H8 0.9800
C9 C10 1.382(3)
C9 C14 1.394(3)
C10 C11 1.384(3)
C10 H10 0.9300
C11 C12 1.376(3)
C11 H11 0.9300
C12 C13 1.393(3)
C12 H12 0.9300
C13 C14 1.380(3)
C13 H13 0.9300
C15 C16 1.383(3)
C15 C20 1.392(3)
C16 C17 1.386(3)
C16 H16 0.9300
C17 C18 1.374(3)
C17 H17 0.9300
C18 C19 1.392(3)
C18 H18 0.9300
C19 C20 1.380(3)
C19 H19 0.9300

loop_
_geom_hbond_atom_site_label_D
_geom_hbond_atom_site_label_H
_geom_hbond_atom_site_label_A
_geom_hbond_site_symmetry_A
_geom_hbond_distance_DH
_geom_hbond_distance_HA
_geom_hbond_distance_DA
_geom_hbond_angle_DHA
_geom_hbond_publ_flag
O1 H1o O2 2_666 0.82 1.97 2.778(2) 169 yes

loop_
_geom_torsion_atom_site_label_1
_geom_torsion_atom_site_label_2
_geom_torsion_atom_site_label_3
_geom_torsion_atom_site_label_4
_geom_torsion
O1 C1 C2 C3 -61.6(2)
C20 C1 C2 C3 58.93(19)
C14 C1 C2 C3 172.37(14)
O1 C1 C2 C7 -176.43(15)
C20 C1 C2 C7 -55.87(19)
C14 C1 C2 C7 57.57(19)
C6 N1 C3 O2 175.12(19)
C4 N1 C3 O2 -5.8(3)
C6 N1 C3 C2 -5.6(2)
C4 N1 C3 C2 173.53(18)
C7 C2 C3 O2 -175.98(19)
C1 C2 C3 O2 65.8(2)
C7 C2 C3 N1 4.7(2)
C1 C2 C3 N1 -113.46(17)
C3 N1 C4 C5 -96.3(2)
C6 N1 C4 C5 82.7(3)
C3 N1 C6 O3 -177.53(19)
C4 N1 C6 O3 3.4(3)
C3 N1 C6 C7 3.9(2)
C4 N1 C6 C7 -175.20(18)
O3 C6 C7 C2 -179.2(2)
N1 C6 C7 C2 -0.7(2)
O3 C6 C7 C8 -60.8(3)
N1 C6 C7 C8 117.75(17)
C3 C2 C7 C6 -2.39(19)
C1 C2 C7 C6 117.10(17)
C3 C2 C7 C8 -120.67(17)
C1 C2 C7 C8 -1.2(2)
C6 C7 C8 O1' 69.5(5)
C2 C7 C8 O1' -175.2(5)
C6 C7 C8 C9 -172.00(16)
C2 C7 C8 C9 -56.76(19)
C6 C7 C8 C15 -57.3(2)
C2 C7 C8 C15 57.91(19)
O1' C8 C9 C10 0.6(6)
C15 C8 C9 C10 126.8(2)
C7 C8 C9 C10 -120.2(2)
O1' C8 C9 C14 -179.6(5)
C15 C8 C9 C14 -53.4(2)
C7 C8 C9 C14 59.6(2)
C14 C9 C10 C11 0.6(3)
C8 C9 C10 C11 -179.6(2)
C9 C10 C11 C12 0.0(3)
C10 C11 C12 C13 -1.0(3)
C11 C12 C13 C14 1.5(3)
C12 C13 C14 C9 -0.9(3)
C12 C13 C14 C1 179.13(19)
C10 C9 C14 C13 -0.1(3)
C8 C9 C14 C13 -179.90(18)
C10 C9 C14 C1 179.85(18)
C8 C9 C14 C1 0.0(2)
O1 C1 C14 C13 -3.9(3)
C20 C1 C14 C13 -127.0(2)
C2 C1 C14 C13 120.5(2)
O1 C1 C14 C9 176.19(16)
C20 C1 C14 C9 53.0(2)
C2 C1 C14 C9 -59.4(2)
O1' C8 C15 C16 -6.7(6)
C9 C8 C15 C16 -128.7(2)
C7 C8 C15 C16 117.9(2)
O1' C8 C15 C20 175.5(6)
C9 C8 C15 C20 53.5(2)
C7 C8 C15 C20 -59.9(2)
C20 C15 C16 C17 -1.1(3)
C8 C15 C16 C17 -178.71(19)
C15 C16 C17 C18 0.6(3)
C16 C17 C18 C19 0.5(3)
C17 C18 C19 C20 -1.2(3)
C18 C19 C20 C15 0.7(3)
C18 C19 C20 C1 178.54(19)
C16 C15 C20 C19 0.4(3)
C8 C15 C20 C19 178.31(17)
C16 C15 C20 C1 -177.69(18)
C8 C15 C20 C1 0.2(2)
O1 C1 C20 C19 2.9(3)
C14 C1 C20 C19 129.03(19)
C2 C1 C20 C19 -119.2(2)
O1 C1 C20 C15 -179.18(16)
C14 C1 C20 C15 -53.0(2)
C2 C1 C20 C15 58.8(2)
